data_1502023
loop_
_publ_author_name
'Li, Yuye'
'Shi, Yi'
'Huang, Zhongxing'
'Wu, Xinhu'
'Xu, Pengfei'
'Wang, Jianbo'
'Zhang, Yan'

_publ_section_title
;
 Catalytic thia-Sommelet-Hauser rearrangement: application to the
 synthesis of oxindoles.
;
_journal_issue 5
_journal_name_full 'Organic letters'
_journal_page_first 1210
_journal_page_last 1213
_journal_paper_doi 10.1021/ol200091k
_journal_volume 13
_journal_year 2011
_chemical_formula_sum 'C16 H15 N O S'
_chemical_formula_weight 269.35
_chemical_name_systematic
; 
 ? 
;
_space_group_IT_number 14
_symmetry_cell_setting monoclinic
_symmetry_space_group_name_Hall '-P 2ybc'
_symmetry_space_group_name_H-M 'P 1 21/c 1'
_atom_sites_solution_hydrogens geom
_atom_sites_solution_primary direct
_atom_sites_solution_secondary difmap
_audit_creation_method SHELXL-97
_cell_angle_alpha 90.00
_cell_angle_beta 93.68(3)
_cell_angle_gamma 90.00
_cell_formula_units_Z 8
_cell_length_a 15.266(3)
_cell_length_b 14.002(3)
_cell_length_c 13.444(3)
_cell_measurement_reflns_used 27378
_cell_measurement_temperature 293(2)
_cell_measurement_theta_max 27.48
_cell_measurement_theta_min 1.34
_cell_volume 2867.8(11)
_computing_cell_refinement Rapid-AUTO
_computing_data_collection 'Rapid-AUTO (Rigaku,2000)'
_computing_data_reduction 'CrystalStructure (Rigaku/MSC,2000)'
_computing_molecular_graphics 'Siemens SHELXTL V4.2,(Sheldrick,1990)'
_computing_publication_material SHELXL-97,(Sheldrick,1997)
_computing_structure_refinement SHELXL-97,(Sheldrick,1997)
_computing_structure_solution SHELXS-97,(Sheldrick,1997)
_diffrn_ambient_temperature 293(2)
_diffrn_detector_area_resol_mean 10.00
_diffrn_measured_fraction_theta_full 1.000
_diffrn_measured_fraction_theta_max 1.000
_diffrn_measurement_device_type 'Rigaku RAXIS RAPID IP'
_diffrn_measurement_method \W
_diffrn_radiation_monochromator graphite
_diffrn_radiation_source 'fine-focus sealed tube'
_diffrn_radiation_type MoK\a
_diffrn_radiation_wavelength 0.71073
_diffrn_reflns_av_R_equivalents 0.0555
_diffrn_reflns_av_sigmaI/netI 0.0985
_diffrn_reflns_limit_h_max 19
_diffrn_reflns_limit_h_min -19
_diffrn_reflns_limit_k_max 18
_diffrn_reflns_limit_k_min -18
_diffrn_reflns_limit_l_max 17
_diffrn_reflns_limit_l_min -17
_diffrn_reflns_number 27378
_diffrn_reflns_theta_full 27.48
_diffrn_reflns_theta_max 27.48
_diffrn_reflns_theta_min 1.34
_diffrn_standards_decay_% 0
_diffrn_standards_interval_count 0
_diffrn_standards_interval_time 0
_diffrn_standards_number 0
_exptl_absorpt_coefficient_mu 0.217
_exptl_absorpt_correction_T_max 0.9579
_exptl_absorpt_correction_T_min 0.9378
_exptl_absorpt_correction_type empirical
_exptl_absorpt_process_details
; 
                                  HIGASHI, T. (1995). Abscor-Empirical 
                                  Absorption Correction based on Fourier 
                                  Series Approximation. 
                                  Rigaku Corporation,Tokyo,Japan. 
;
_exptl_crystal_density_diffrn 1.248
_exptl_crystal_density_method 'not measured'
_exptl_crystal_F_000 1136
_exptl_crystal_size_max 0.30
_exptl_crystal_size_mid 0.30
_exptl_crystal_size_min 0.20
_refine_diff_density_max 0.231
_refine_diff_density_min -0.221
_refine_diff_density_rms 0.052
_refine_ls_extinction_coef 0.0077(5)
_refine_ls_extinction_expression Fc^*^=kFc[1+0.001xFc^2^\l^3^/sin(2\q)]^-1/4^
_refine_ls_extinction_method SHELXL
_refine_ls_goodness_of_fit_ref 0.993
_refine_ls_hydrogen_treatment none
_refine_ls_matrix_type full
_refine_ls_number_parameters 348
_refine_ls_number_reflns 6578
_refine_ls_number_restraints 0
_refine_ls_restrained_S_all 0.993
_refine_ls_R_factor_all 0.1018
_refine_ls_R_factor_gt 0.0435
_refine_ls_shift/su_max 0.001
_refine_ls_shift/su_mean 0.000
_refine_ls_structure_factor_coef Fsqd
_refine_ls_weighting_details 'calc w=1/[\s^2^(Fo^2^)+(0.0350P)^2^+0.0000P] where P=(Fo^2^+2Fc^2^)/3'
_refine_ls_weighting_scheme calc
_refine_ls_wR_factor_gt 0.0923
_refine_ls_wR_factor_ref 0.1245
_reflns_number_gt 3055
_reflns_number_total 6578
_reflns_threshold_expression >2sigma(I)
_cod_data_source_file ol200091k_si_001.cif
_cod_data_source_block lyy1
_cod_depositor_comments
;
The following automatic conversions were performed:

'_exptl_absorpt_correction_type' value 'Empirical' changed to
'empirical' according to
/home/saulius/struct/CIF-dictionaries/cif_core.dic dictionary named
'cif_core.dic' version 2.4.1 from 2010-06-29.

Automatic conversion script
Id: cif_fix_values 1715 2011-07-08 13:25:40Z adriana 
;
_cod_original_cell_volume 2867.8(10)
_cod_original_sg_symbol_H-M P2(1)/c
_cod_database_code 1502023

loop_
_symmetry_equiv_pos_as_xyz
'x, y, z'
'-x, y+1/2, -z+1/2'
'-x, -y, -z'
'x, -y-1/2, z-1/2'

loop_
_atom_site_label
_atom_site_type_symbol
_atom_site_fract_x
_atom_site_fract_y
_atom_site_fract_z
_atom_site_U_iso_or_equiv
_atom_site_adp_type
_atom_site_occupancy
_atom_site_symmetry_multiplicity
_atom_site_calc_flag
_atom_site_refinement_flags
C1 C 0.63193(16) 0.18487(18) 0.55901(19) 0.0471(7) Uani 1 1 d .
C2 C 0.69278(17) 0.26366(19) 0.52465(18) 0.0494(7) Uani 1 1 d .
C3 C 0.55189(15) 0.30932(18) 0.48014(17) 0.0409(6) Uani 1 1 d .
C4 C 0.47967(19) 0.3610(2) 0.4430(2) 0.0628(8) Uani 1 1 d .
H4 H 0.4856 0.4226 0.4184 0.075 Uiso 1 1 calc R
C5 C 0.39768(19) 0.3171(3) 0.4440(2) 0.0729(9) Uani 1 1 d .
H5 H 0.3482 0.3501 0.4191 0.087 Uiso 1 1 calc R
C6 C 0.38805(19) 0.2275(3) 0.4802(2) 0.0735(9) Uani 1 1 d .
H6 H 0.3326 0.1998 0.4788 0.088 Uiso 1 1 calc R
C7 C 0.46091(17) 0.1770(2) 0.51942(19) 0.0595(8) Uani 1 1 d .
H7 H 0.4544 0.1159 0.5449 0.071 Uiso 1 1 calc R
C8 C 0.54285(15) 0.21887(18) 0.52004(17) 0.0430(6) Uani 1 1 d .
C9 C 0.6614(2) 0.08613(19) 0.5257(2) 0.0740(9) Uani 1 1 d .
H9A H 0.6238 0.0382 0.5513 0.111 Uiso 1 1 calc R
H9B H 0.7208 0.0750 0.5507 0.111 Uiso 1 1 calc R
H9C H 0.6579 0.0832 0.4543 0.111 Uiso 1 1 calc R
C10 C 0.6761(2) 0.4260(2) 0.4519(2) 0.0759(9) Uani 1 1 d .
H10A H 0.7390 0.4248 0.4598 0.114 Uiso 1 1 calc R
H10B H 0.6542 0.4768 0.4914 0.114 Uiso 1 1 calc R
H10C H 0.6580 0.4364 0.3830 0.114 Uiso 1 1 calc R
C11 C 0.59588(17) 0.29884(19) 0.72375(17) 0.0463(6) Uani 1 1 d .
C12 C 0.50750(19) 0.3082(2) 0.7406(2) 0.0642(8) Uani 1 1 d .
H12 H 0.4716 0.2545 0.7385 0.077 Uiso 1 1 calc R
C13 C 0.4724(2) 0.3965(3) 0.7603(2) 0.0761(10) Uani 1 1 d .
H13 H 0.4131 0.4025 0.7709 0.091 Uiso 1 1 calc R
C14 C 0.5255(3) 0.4750(3) 0.7642(2) 0.0789(10) Uani 1 1 d .
H14 H 0.5019 0.5346 0.7775 0.095 Uiso 1 1 calc R
C15 C 0.6140(2) 0.4673(2) 0.7486(2) 0.0704(9) Uani 1 1 d .
H15 H 0.6495 0.5213 0.7515 0.084 Uiso 1 1 calc R
C16 C 0.64945(18) 0.3790(2) 0.72864(18) 0.0543(7) Uani 1 1 d .
H16 H 0.7089 0.3734 0.7185 0.065 Uiso 1 1 calc R
C17 C 0.10927(15) 0.03896(17) 0.2499(2) 0.0470(7) Uani 1 1 d .
C18 C 0.09154(17) 0.06296(18) 0.1390(2) 0.0501(7) Uani 1 1 d .
C19 C -0.02056(14) 0.12562(16) 0.22129(18) 0.0383(6) Uani 1 1 d .
C20 C -0.09604(16) 0.17358(17) 0.2409(2) 0.0472(7) Uani 1 1 d .
H20 H -0.1305 0.2035 0.1906 0.057 Uiso 1 1 calc R
C21 C -0.11860(17) 0.17540(19) 0.3390(2) 0.0587(8) Uani 1 1 d .
H21 H -0.1692 0.2075 0.3547 0.070 Uiso 1 1 calc R
C22 C -0.0685(2) 0.1313(2) 0.4135(2) 0.0602(8) Uani 1 1 d .
H22 H -0.0859 0.1327 0.4786 0.072 Uiso 1 1 calc R
C23 C 0.00799(18) 0.08453(19) 0.3922(2) 0.0559(7) Uani 1 1 d .
H23 H 0.0428 0.0552 0.4427 0.067 Uiso 1 1 calc R
C24 C 0.03166(15) 0.08222(16) 0.29547(19) 0.0409(6) Uani 1 1 d .
C25 C 0.11915(18) -0.06904(18) 0.2652(2) 0.0709(9) Uani 1 1 d .
H25A H 0.1330 -0.0822 0.3345 0.106 Uiso 1 1 calc R
H25B H 0.1655 -0.0924 0.2268 0.106 Uiso 1 1 calc R
H25C H 0.0652 -0.1002 0.2439 0.106 Uiso 1 1 calc R
C26 C -0.01990(19) 0.1518(2) 0.0346(2) 0.0727(9) Uani 1 1 d .
H26A H -0.0121 0.2198 0.0344 0.109 Uiso 1 1 calc R
H26B H -0.0813 0.1371 0.0258 0.109 Uiso 1 1 calc R
H26C H 0.0103 0.1240 -0.0188 0.109 Uiso 1 1 calc R
C27 C 0.19263(16) 0.21727(19) 0.2682(2) 0.0517(7) Uani 1 1 d .
C28 C 0.16236(17) 0.2786(2) 0.3383(2) 0.0631(8) Uani 1 1 d .
H28 H 0.1512 0.2558 0.4013 0.076 Uiso 1 1 calc R
C29 C 0.14850(19) 0.3736(2) 0.3156(3) 0.0765(10) Uani 1 1 d .
H29 H 0.1292 0.4148 0.3639 0.092 Uiso 1 1 calc R
C30 C 0.16273(19) 0.4076(2) 0.2235(3) 0.0765(10) Uani 1 1 d .
H30 H 0.1526 0.4717 0.2087 0.092 Uiso 1 1 calc R
C31 C 0.1919(2) 0.3479(2) 0.1529(3) 0.0853(11) Uani 1 1 d .
H31 H 0.2010 0.3711 0.0895 0.102 Uiso 1 1 calc R
C32 C 0.2079(2) 0.2527(2) 0.1753(2) 0.0730(9) Uani 1 1 d .
H32 H 0.2290 0.2125 0.1274 0.088 Uiso 1 1 calc R
N1 N 0.64113(13) 0.33514(15) 0.48447(15) 0.0487(6) Uani 1 1 d .
N2 N 0.01546(12) 0.11308(14) 0.12909(15) 0.0440(5) Uani 1 1 d .
O1 O 0.77239(11) 0.26440(15) 0.53340(14) 0.0755(6) Uani 1 1 d .
O2 O 0.13630(13) 0.04126(15) 0.07087(16) 0.0754(6) Uani 1 1 d .
S1 S 0.64052(5) 0.18546(5) 0.69712(5) 0.0584(2) Uani 1 1 d .
S2 S 0.21335(4) 0.09492(5) 0.29672(6) 0.0662(3) Uani 1 1 d .

loop_
_atom_site_aniso_label
_atom_site_aniso_U_11
_atom_site_aniso_U_22
_atom_site_aniso_U_33
_atom_site_aniso_U_23
_atom_site_aniso_U_13
_atom_site_aniso_U_12
C1 0.0476(15) 0.0433(15) 0.0490(16) -0.0021(13) -0.0083(12) 0.0037(13)
C2 0.0460(16) 0.0593(18) 0.0428(17) -0.0126(14) 0.0017(13) -0.0022(14)
C3 0.0427(15) 0.0443(15) 0.0358(14) -0.0002(12) 0.0028(12) -0.0014(12)
C4 0.069(2) 0.0638(19) 0.0544(19) 0.0058(15) -0.0055(16) 0.0102(17)
C5 0.0432(18) 0.101(3) 0.073(2) -0.001(2) -0.0085(15) 0.0129(19)
C6 0.0424(17) 0.105(3) 0.073(2) -0.002(2) -0.0025(16) -0.0133(18)
C7 0.0544(17) 0.070(2) 0.0533(18) 0.0042(15) -0.0027(14) -0.0207(16)
C8 0.0404(14) 0.0507(16) 0.0374(15) -0.0015(12) -0.0016(11) -0.0064(12)
C9 0.090(2) 0.0556(19) 0.074(2) -0.0145(17) -0.0109(18) 0.0137(17)
C10 0.096(2) 0.064(2) 0.071(2) 0.0014(17) 0.0238(18) -0.0327(18)
C11 0.0500(16) 0.0592(18) 0.0294(14) 0.0033(13) 0.0008(12) 0.0075(14)
C12 0.0572(18) 0.085(2) 0.0510(18) 0.0052(17) 0.0092(14) -0.0051(18)
C13 0.062(2) 0.108(3) 0.059(2) 0.000(2) 0.0152(16) 0.026(2)
C14 0.109(3) 0.080(3) 0.048(2) -0.0035(18) 0.001(2) 0.041(2)
C15 0.087(3) 0.065(2) 0.057(2) -0.0061(16) -0.0025(18) 0.0010(19)
C16 0.0529(17) 0.0594(19) 0.0497(17) -0.0053(14) -0.0023(14) 0.0014(15)
C17 0.0385(14) 0.0408(15) 0.0611(18) 0.0137(13) -0.0001(13) 0.0036(12)
C18 0.0442(15) 0.0455(16) 0.0615(19) 0.0008(14) 0.0097(14) 0.0061(13)
C19 0.0338(13) 0.0324(13) 0.0490(16) 0.0002(12) 0.0050(12) -0.0006(11)
C20 0.0433(15) 0.0400(15) 0.0582(19) 0.0011(13) 0.0025(13) 0.0003(12)
C21 0.0520(17) 0.0470(17) 0.080(2) -0.0130(16) 0.0237(16) -0.0032(14)
C22 0.069(2) 0.0621(19) 0.0515(19) -0.0100(15) 0.0165(16) -0.0185(16)
C23 0.0596(18) 0.0534(18) 0.0543(19) 0.0088(14) -0.0006(15) -0.0115(15)
C24 0.0398(14) 0.0362(14) 0.0468(16) 0.0072(12) 0.0028(12) -0.0010(11)
C25 0.0633(19) 0.0468(18) 0.102(3) 0.0167(17) 0.0044(18) 0.0122(15)
C26 0.072(2) 0.094(2) 0.0517(19) 0.0172(17) 0.0019(16) 0.0222(18)
C27 0.0366(14) 0.0524(17) 0.066(2) 0.0099(16) -0.0017(14) -0.0031(13)
C28 0.0511(17) 0.069(2) 0.070(2) 0.0024(18) 0.0090(15) -0.0057(16)
C29 0.064(2) 0.064(2) 0.105(3) -0.009(2) 0.024(2) 0.0010(17)
C30 0.071(2) 0.0469(19) 0.112(3) 0.004(2) 0.015(2) 0.0058(16)
C31 0.108(3) 0.061(2) 0.088(3) 0.023(2) 0.020(2) -0.003(2)
C32 0.084(2) 0.055(2) 0.082(2) -0.0012(18) 0.0255(19) 0.0000(17)
N1 0.0496(13) 0.0506(14) 0.0468(14) -0.0013(11) 0.0090(11) -0.0124(11)
N2 0.0408(11) 0.0479(13) 0.0435(13) 0.0069(10) 0.0039(10) 0.0112(10)
O1 0.0334(10) 0.1107(17) 0.0828(15) -0.0224(13) 0.0060(10) -0.0036(11)
O2 0.0696(13) 0.0824(15) 0.0770(15) -0.0038(12) 0.0255(12) 0.0254(11)
S1 0.0705(5) 0.0561(5) 0.0470(4) 0.0054(4) -0.0088(4) 0.0108(4)
S2 0.0392(4) 0.0591(5) 0.0985(6) 0.0209(4) -0.0098(4) 0.0040(3)

loop_
_atom_type_symbol
_atom_type_description
_atom_type_scat_dispersion_real
_atom_type_scat_dispersion_imag
_atom_type_scat_source
C C 0.0033 0.0016 'International Tables Vol C Tables 4.2.6.8 and 6.1.1.4'
H H 0.0000 0.0000 'International Tables Vol C Tables 4.2.6.8 and 6.1.1.4'
O O 0.0106 0.0060 'International Tables Vol C Tables 4.2.6.8 and 6.1.1.4'
N N 0.0061 0.0033 'International Tables Vol C Tables 4.2.6.8 and 6.1.1.4'
S S 0.1246 0.1234 'International Tables Vol C Tables 4.2.6.8 and 6.1.1.4'

loop_
_geom_angle_atom_site_label_1
_geom_angle_atom_site_label_2
_geom_angle_atom_site_label_3
_geom_angle
C8 C1 C9 117.4(2)
C8 C1 C2 102.7(2)
C9 C1 C2 111.6(2)
C8 C1 S1 110.62(18)
C9 C1 S1 107.09(18)
C2 C1 S1 107.07(16)
O1 C2 N1 125.6(3)
O1 C2 C1 126.8(3)
N1 C2 C1 107.5(2)
C4 C3 C8 121.4(2)
C4 C3 N1 128.8(2)
C8 C3 N1 109.8(2)
C3 C4 C5 117.4(3)
C3 C4 H4 121.3
C5 C4 H4 121.3
C6 C5 C4 121.9(3)
C6 C5 H5 119.0
C4 C5 H5 119.0
C5 C6 C7 120.2(3)
C5 C6 H6 119.9
C7 C6 H6 119.9
C8 C7 C6 119.2(3)
C8 C7 H7 120.4
C6 C7 H7 120.4
C7 C8 C3 119.9(2)
C7 C8 C1 131.8(2)
C3 C8 C1 108.3(2)
C1 C9 H9A 109.5
C1 C9 H9B 109.5
H9A C9 H9B 109.5
C1 C9 H9C 109.5
H9A C9 H9C 109.5
H9B C9 H9C 109.5
N1 C10 H10A 109.5
N1 C10 H10B 109.5
H10A C10 H10B 109.5
N1 C10 H10C 109.5
H10A C10 H10C 109.5
H10B C10 H10C 109.5
C16 C11 C12 119.4(3)
C16 C11 S1 120.0(2)
C12 C11 S1 120.5(2)
C13 C12 C11 120.6(3)
C13 C12 H12 119.7
C11 C12 H12 119.7
C14 C13 C12 119.5(3)
C14 C13 H13 120.2
C12 C13 H13 120.2
C13 C14 C15 120.9(3)
C13 C14 H14 119.6
C15 C14 H14 119.6
C16 C15 C14 119.8(3)
C16 C15 H15 120.1
C14 C15 H15 120.1
C15 C16 C11 119.7(3)
C15 C16 H16 120.1
C11 C16 H16 120.1
C24 C17 C25 114.7(2)
C24 C17 C18 102.36(19)
C25 C17 C18 110.9(2)
C24 C17 S2 112.06(18)
C25 C17 S2 107.34(17)
C18 C17 S2 109.41(17)
O2 C18 N2 125.0(3)
O2 C18 C17 127.2(2)
N2 C18 C17 107.8(2)
C20 C19 C24 122.0(2)
C20 C19 N2 127.9(2)
C24 C19 N2 110.1(2)
C19 C20 C21 117.1(2)
C19 C20 H20 121.5
C21 C20 H20 121.5
C22 C21 C20 121.9(3)
C22 C21 H21 119.1
C20 C21 H21 119.1
C21 C22 C23 120.1(3)
C21 C22 H22 120.0
C23 C22 H22 120.0
C24 C23 C22 118.9(3)
C24 C23 H23 120.5
C22 C23 H23 120.5
C23 C24 C19 120.0(2)
C23 C24 C17 131.4(2)
C19 C24 C17 108.6(2)
C17 C25 H25A 109.5
C17 C25 H25B 109.5
H25A C25 H25B 109.5
C17 C25 H25C 109.5
H25A C25 H25C 109.5
H25B C25 H25C 109.5
N2 C26 H26A 109.5
N2 C26 H26B 109.5
H26A C26 H26B 109.5
N2 C26 H26C 109.5
H26A C26 H26C 109.5
H26B C26 H26C 109.5
C32 C27 C28 118.7(3)
C32 C27 S2 120.3(2)
C28 C27 S2 121.0(2)
C27 C28 C29 120.2(3)
C27 C28 H28 119.9
C29 C28 H28 119.9
C30 C29 C28 120.6(3)
C30 C29 H29 119.7
C28 C29 H29 119.7
C29 C30 C31 120.0(3)
C29 C30 H30 120.0
C31 C30 H30 120.0
C30 C31 C32 120.0(3)
C30 C31 H31 120.0
C32 C31 H31 120.0
C27 C32 C31 120.5(3)
C27 C32 H32 119.8
C31 C32 H32 119.8
C2 N1 C3 111.2(2)
C2 N1 C10 123.1(2)
C3 N1 C10 125.7(2)
C18 N2 C19 111.1(2)
C18 N2 C26 123.2(2)
C19 N2 C26 125.6(2)
C11 S1 C1 101.71(11)
C27 S2 C17 101.42(11)

loop_
_geom_bond_atom_site_label_1
_geom_bond_atom_site_label_2
_geom_bond_distance
C1 C8 1.503(3)
C1 C9 1.529(3)
C1 C2 1.532(3)
C1 S1 1.853(3)
C2 O1 1.213(3)
C2 N1 1.364(3)
C3 C4 1.385(3)
C3 C8 1.386(3)
C3 N1 1.407(3)
C4 C5 1.396(4)
C4 H4 0.9300
C5 C6 1.356(4)
C5 H5 0.9300
C6 C7 1.393(4)
C6 H6 0.9300
C7 C8 1.381(3)
C7 H7 0.9300
C9 H9A 0.9600
C9 H9B 0.9600
C9 H9C 0.9600
C10 N1 1.458(3)
C10 H10A 0.9600
C10 H10B 0.9600
C10 H10C 0.9600
C11 C16 1.388(3)
C11 C12 1.388(4)
C11 S1 1.773(3)
C12 C13 1.380(4)
C12 H12 0.9300
C13 C14 1.364(4)
C13 H13 0.9300
C14 C15 1.385(4)
C14 H14 0.9300
C15 C16 1.382(4)
C15 H15 0.9300
C16 H16 0.9300
C17 C24 1.496(3)
C17 C25 1.532(3)
C17 C18 1.535(4)
C17 S2 1.846(2)
C18 O2 1.216(3)
C18 N2 1.356(3)
C19 C20 1.374(3)
C19 C24 1.377(3)
C19 N2 1.399(3)
C20 C21 1.384(4)
C20 H20 0.9300
C21 C22 1.368(4)
C21 H21 0.9300
C22 C23 1.385(4)
C22 H22 0.9300
C23 C24 1.373(3)
C23 H23 0.9300
C25 H25A 0.9600
C25 H25B 0.9600
C25 H25C 0.9600
C26 N2 1.453(3)
C26 H26A 0.9600
C26 H26B 0.9600
C26 H26C 0.9600
C27 C32 1.377(4)
C27 C28 1.377(4)
C27 S2 1.779(3)
C28 C29 1.379(4)
C28 H28 0.9300
C29 C30 1.357(4)
C29 H29 0.9300
C30 C31 1.361(4)
C30 H30 0.9300
C31 C32 1.385(4)
C31 H31 0.9300
C32 H32 0.9300

loop_
_geom_torsion_atom_site_label_1
_geom_torsion_atom_site_label_2
_geom_torsion_atom_site_label_3
_geom_torsion_atom_site_label_4
_geom_torsion
C8 C1 C2 O1 -174.9(2)
C9 C1 C2 O1 -48.3(3)
S1 C1 C2 O1 68.6(3)
C8 C1 C2 N1 6.8(3)
C9 C1 C2 N1 133.5(2)
S1 C1 C2 N1 -109.68(19)
C8 C3 C4 C5 -2.3(4)
N1 C3 C4 C5 177.5(2)
C3 C4 C5 C6 0.4(4)
C4 C5 C6 C7 1.1(5)
C5 C6 C7 C8 -0.6(4)
C6 C7 C8 C3 -1.2(4)
C6 C7 C8 C1 178.0(3)
C4 C3 C8 C7 2.7(4)
N1 C3 C8 C7 -177.1(2)
C4 C3 C8 C1 -176.6(2)
N1 C3 C8 C1 3.5(3)
C9 C1 C8 C7 51.8(4)
C2 C1 C8 C7 174.5(3)
S1 C1 C8 C7 -71.5(3)
C9 C1 C8 C3 -129.0(3)
C2 C1 C8 C3 -6.2(3)
S1 C1 C8 C3 107.7(2)
C16 C11 C12 C13 1.1(4)
S1 C11 C12 C13 -179.3(2)
C11 C12 C13 C14 -0.6(4)
C12 C13 C14 C15 0.0(5)
C13 C14 C15 C16 0.1(5)
C14 C15 C16 C11 0.4(4)
C12 C11 C16 C15 -1.0(4)
S1 C11 C16 C15 179.4(2)
C24 C17 C18 O2 -178.8(3)
C25 C17 C18 O2 -56.0(4)
S2 C17 C18 O2 62.2(3)
C24 C17 C18 N2 0.7(3)
C25 C17 C18 N2 123.5(2)
S2 C17 C18 N2 -118.28(19)
C24 C19 C20 C21 -1.0(4)
N2 C19 C20 C21 179.5(2)
C19 C20 C21 C22 -0.2(4)
C20 C21 C22 C23 1.2(4)
C21 C22 C23 C24 -0.9(4)
C22 C23 C24 C19 -0.3(4)
C22 C23 C24 C17 179.4(2)
C20 C19 C24 C23 1.3(4)
N2 C19 C24 C23 -179.1(2)
C20 C19 C24 C17 -178.5(2)
N2 C19 C24 C17 1.1(3)
C25 C17 C24 C23 59.0(4)
C18 C17 C24 C23 179.2(3)
S2 C17 C24 C23 -63.7(3)
C25 C17 C24 C19 -121.3(2)
C18 C17 C24 C19 -1.1(2)
S2 C17 C24 C19 116.02(19)
C32 C27 C28 C29 -0.5(4)
S2 C27 C28 C29 178.6(2)
C27 C28 C29 C30 1.3(4)
C28 C29 C30 C31 -0.7(5)
C29 C30 C31 C32 -0.7(5)
C28 C27 C32 C31 -0.8(4)
S2 C27 C32 C31 -180.0(2)
C30 C31 C32 C27 1.5(5)
O1 C2 N1 C3 176.5(2)
C1 C2 N1 C3 -5.2(3)
O1 C2 N1 C10 -4.0(4)
C1 C2 N1 C10 174.3(2)
C4 C3 N1 C2 -178.7(2)
C8 C3 N1 C2 1.1(3)
C4 C3 N1 C10 1.9(4)
C8 C3 N1 C10 -178.3(2)
O2 C18 N2 C19 179.5(2)
C17 C18 N2 C19 -0.1(3)
O2 C18 N2 C26 -3.4(4)
C17 C18 N2 C26 177.1(2)
C20 C19 N2 C18 179.0(2)
C24 C19 N2 C18 -0.6(3)
C20 C19 N2 C26 1.9(4)
C24 C19 N2 C26 -177.7(2)
C16 C11 S1 C1 -86.8(2)
C12 C11 S1 C1 93.6(2)
C8 C1 S1 C11 -46.1(2)
C9 C1 S1 C11 -175.18(18)
C2 C1 S1 C11 65.05(19)
C32 C27 S2 C17 -85.7(2)
C28 C27 S2 C17 95.2(2)
C24 C17 S2 C27 -55.8(2)
C25 C17 S2 C27 177.4(2)
C18 C17 S2 C27 57.0(2)
